data_4301983
loop_
_publ_author_name
'Nabarun Roy'
'Stephen Sproules'
'Thomas Weyherm\"uller'
'Karl Wieghardt'

_publ_section_title
;
Trivalent Iron and Ruthenium Complexes with a Redox Noninnocent
(2-Mercaptophenylimino)-methyl-4,6-di-tert-butylphenolate(2-) Ligand
;
_journal_name_full 'Inorganic Chemistry'
_journal_page_first 3783
_journal_page_last 3791
_journal_paper_doi 10.1021/ic8023716
_journal_volume 48
_journal_year 2009
_chemical_formula_moiety '(C46 H56 Cl2 N4 O2 Ru2 S2), 4 (C2 H3 N)'
_chemical_formula_sum 'C54 H68 Cl2 N8 O2 Ru2 S2'
_chemical_formula_weight 1198.32
_chemical_name_systematic
; 
 ? 
;
_space_group_IT_number 2
_symmetry_cell_setting triclinic
_symmetry_space_group_name_Hall '-P 1'
_symmetry_space_group_name_H-M 'P -1'
_atom_sites_solution_hydrogens geom
_atom_sites_solution_primary direct
_atom_sites_solution_secondary difmap
_audit_creation_method SHELXL-97
_cell_angle_alpha 98.765(3)
_cell_angle_beta 91.933(3)
_cell_angle_gamma 97.159(3)
_cell_formula_units_Z 1
_cell_length_a 9.6523(3)
_cell_length_b 10.2887(3)
_cell_length_c 14.3769(5)
_cell_measurement_temperature 100(2)
_cell_volume 1398.06(8)
_computing_cell_refinement 'Bruker AXS Collect Software'
_computing_data_collection 'Bruker AXS Collect Software'
_computing_data_reduction 'Bruker AXS Collect Software'
_computing_structure_refinement 'SHELXL-97 (Sheldrick, 1997)'
_computing_structure_solution 'SHELXS-97 (Sheldrick, 1990)'
_diffrn_ambient_temperature 100(2)
_diffrn_measured_fraction_theta_full 0.989
_diffrn_measured_fraction_theta_max 0.989
_diffrn_measurement_device_type 'Nonius Kappa-CCD'
_diffrn_measurement_method '1094 images at 1.0 deg. stepwise rotation in omega and phi, 60 sec./frame'
_diffrn_radiation_monochromator graphite
_diffrn_radiation_source 'rotating anode, 50 kV, 60 mA'
_diffrn_radiation_type MoK\a
_diffrn_radiation_wavelength 0.71073
_diffrn_reflns_av_R_equivalents 0.0239
_diffrn_reflns_av_sigmaI/netI 0.0219
_diffrn_reflns_limit_h_max 14
_diffrn_reflns_limit_h_min -14
_diffrn_reflns_limit_k_max 15
_diffrn_reflns_limit_k_min -15
_diffrn_reflns_limit_l_max 22
_diffrn_reflns_limit_l_min -22
_diffrn_reflns_number 45848
_diffrn_reflns_theta_full 33.50
_diffrn_reflns_theta_max 33.50
_diffrn_reflns_theta_min 3.24
_exptl_absorpt_coefficient_mu 0.757
_exptl_absorpt_correction_T_max 0.9217
_exptl_absorpt_correction_T_min 0.8521
_exptl_absorpt_correction_type gaussian
_exptl_crystal_density_diffrn 1.423
_exptl_crystal_density_method 'not measured'
_exptl_crystal_description 'opaque parallelepiped'
_exptl_crystal_F_000 618
_exptl_crystal_size_max 0.24
_exptl_crystal_size_mid 0.21
_exptl_crystal_size_min 0.18
_refine_diff_density_max 0.502
_refine_diff_density_min -0.601
_refine_diff_density_rms 0.056
_refine_ls_extinction_method none
_refine_ls_goodness_of_fit_ref 1.069
_refine_ls_hydrogen_treatment constr
_refine_ls_matrix_type full
_refine_ls_number_parameters 325
_refine_ls_number_reflns 10838
_refine_ls_number_restraints 0
_refine_ls_restrained_S_all 1.069
_refine_ls_R_factor_all 0.0203
_refine_ls_R_factor_gt 0.0191
_refine_ls_shift/su_max 0.001
_refine_ls_shift/su_mean 0.000
_refine_ls_structure_factor_coef Fsqd
_refine_ls_weighting_details 'calc w=1/[\s^2^(Fo^2^)+(0.0115P)^2^+0.6666P] where P=(Fo^2^+2Fc^2^)/3'
_refine_ls_weighting_scheme calc
_refine_ls_wR_factor_gt 0.0462
_refine_ls_wR_factor_ref 0.0467
_reflns_number_gt 10461
_reflns_number_total 10838
_reflns_threshold_expression >2sigma(I)
_cod_data_source_file ic8023716_si_002_3.cif
_cod_data_source_block 2
_cod_depositor_comments
;
The following automatic conversions were performed:
'_symmetry_cell_setting' value 'Triclinic' changed to 'triclinic'
according to '/home/saulius/struct/CIF-dictionaries/cif_core.dic'
dictionary named 'cif_core.dic' version 2.4.1 from
2010-06-29.

'_exptl_absorpt_correction_type' value 'Gaussian' changed to
'gaussian' according to
'/home/saulius/struct/CIF-dictionaries/cif_core.dic' dictionary named
'cif_core.dic' version 2.4.1 from 2010-06-29.

Automatic conversion script
Id: cif_fix_enum 1527 2010-12-29 10:47:43Z saulius 
;
_cod_database_code 4301983

loop_
_symmetry_equiv_pos_as_xyz
'x, y, z'
'-x, -y, -z'

loop_
_atom_site_label
_atom_site_type_symbol
_atom_site_fract_x
_atom_site_fract_y
_atom_site_fract_z
_atom_site_U_iso_or_equiv
_atom_site_adp_type
_atom_site_occupancy
_atom_site_symmetry_multiplicity
_atom_site_calc_flag
_atom_site_refinement_flags
_atom_site_disorder_assembly
_atom_site_disorder_group
Ru1 Ru 0.092175(6) 0.085341(6) -0.043890(4) 0.00833(2) Uani 1 1 d . . .
O1 O 0.13746(7) 0.11112(6) -0.17768(4) 0.01243(11) Uani 1 1 d . . .
C2 C 0.18955(8) 0.02453(8) -0.23858(6) 0.01039(13) Uani 1 1 d . . .
C3 C 0.19186(9) 0.04577(8) -0.33500(6) 0.01156(13) Uani 1 1 d . . .
C4 C 0.24383(9) -0.04728(9) -0.40050(6) 0.01359(14) Uani 1 1 d . . .
H4 H 0.2419 -0.0340 -0.4645 0.016 Uiso 1 1 calc R . .
C5 C 0.29940(9) -0.16048(9) -0.37823(6) 0.01299(14) Uani 1 1 d . . .
C6 C 0.30160(9) -0.17639(9) -0.28477(6) 0.01285(14) Uani 1 1 d . . .
H6 H 0.3406 -0.2499 -0.2670 0.015 Uiso 1 1 calc R . .
C7 C 0.24805(8) -0.08744(8) -0.21418(6) 0.01095(13) Uani 1 1 d . . .
C8 C 0.27703(8) -0.10741(8) -0.11889(6) 0.01126(13) Uani 1 1 d . . .
H8 H 0.3333 -0.1749 -0.1112 0.014 Uiso 1 1 calc R . .
N9 N 0.23481(7) -0.04342(7) -0.04192(5) 0.00992(11) Uani 1 1 d . . .
C10 C 0.29457(8) -0.05638(8) 0.04820(6) 0.01045(13) Uani 1 1 d . . .
C11 C 0.41373(9) -0.11776(9) 0.06075(6) 0.01270(14) Uani 1 1 d . . .
H11 H 0.4604 -0.1535 0.0075 0.015 Uiso 1 1 calc R . .
C12 C 0.46404(9) -0.12658(9) 0.15148(7) 0.01508(15) Uani 1 1 d . . .
H12 H 0.5434 -0.1707 0.1594 0.018 Uiso 1 1 calc R . .
C13 C 0.39958(10) -0.07161(10) 0.23035(7) 0.01714(16) Uani 1 1 d . . .
H13 H 0.4349 -0.0777 0.2918 0.021 Uiso 1 1 calc R . .
C14 C 0.28274(9) -0.00746(10) 0.21863(6) 0.01490(15) Uani 1 1 d . . .
H14 H 0.2388 0.0313 0.2722 0.018 Uiso 1 1 calc R . .
C15 C 0.23058(8) -0.00036(8) 0.12826(6) 0.01124(13) Uani 1 1 d . . .
S16 S 0.08078(2) 0.08036(2) 0.112918(14) 0.01042(4) Uani 1 1 d . . .
C17 C 0.14426(9) 0.17281(9) -0.36251(6) 0.01386(14) Uani 1 1 d . . .
C18 C -0.00926(10) 0.18280(10) -0.33960(7) 0.01909(17) Uani 1 1 d . . .
H18A H -0.0365 0.2648 -0.3572 0.029 Uiso 1 1 calc R . .
H18B H -0.0194 0.1836 -0.2719 0.029 Uiso 1 1 calc R . .
H18C H -0.0695 0.1064 -0.3751 0.029 Uiso 1 1 calc R . .
C19 C 0.23923(11) 0.29409(10) -0.30820(7) 0.01953(17) Uani 1 1 d . . .
H19A H 0.3366 0.2880 -0.3235 0.029 Uiso 1 1 calc R . .
H19B H 0.2305 0.2959 -0.2403 0.029 Uiso 1 1 calc R . .
H19C H 0.2110 0.3754 -0.3262 0.029 Uiso 1 1 calc R . .
C20 C 0.15565(12) 0.17833(11) -0.46828(7) 0.02138(18) Uani 1 1 d . . .
H20A H 0.0938 0.1039 -0.5048 0.032 Uiso 1 1 calc R . .
H20B H 0.2524 0.1725 -0.4853 0.032 Uiso 1 1 calc R . .
H20C H 0.1280 0.2621 -0.4822 0.032 Uiso 1 1 calc R . .
C21 C 0.35466(10) -0.26094(9) -0.45348(6) 0.01609(15) Uani 1 1 d . . .
C22 C 0.38826(12) -0.20299(11) -0.54355(7) 0.02205(19) Uani 1 1 d . . .
H22A H 0.4281 -0.2684 -0.5881 0.033 Uiso 1 1 calc R . .
H22B H 0.4559 -0.1225 -0.5279 0.033 Uiso 1 1 calc R . .
H22C H 0.3023 -0.1810 -0.5722 0.033 Uiso 1 1 calc R . .
C23 C 0.24311(14) -0.38293(11) -0.47965(9) 0.0296(2) Uani 1 1 d . . .
H23A H 0.1562 -0.3549 -0.5021 0.044 Uiso 1 1 calc R . .
H23B H 0.2257 -0.4258 -0.4240 0.044 Uiso 1 1 calc R . .
H23C H 0.2764 -0.4457 -0.5295 0.044 Uiso 1 1 calc R . .
C24 C 0.48920(14) -0.30547(15) -0.41601(8) 0.0322(3) Uani 1 1 d . . .
H24A H 0.4679 -0.3541 -0.3636 0.048 Uiso 1 1 calc R . .
H24B H 0.5579 -0.2274 -0.3940 0.048 Uiso 1 1 calc R . .
H24C H 0.5276 -0.3632 -0.4666 0.048 Uiso 1 1 calc R . .
Cl31 Cl 0.28412(2) 0.26155(2) 0.000627(15) 0.01397(4) Uani 1 1 d . . .
N41 N -0.03140(7) 0.23307(7) -0.04699(5) 0.01223(12) Uani 1 1 d . . .
C42 C -0.09289(9) 0.32018(9) -0.05164(7) 0.01491(15) Uani 1 1 d . . .
C43 C -0.17507(11) 0.42851(11) -0.05619(9) 0.0255(2) Uani 1 1 d . . .
H43A H -0.2711 0.3924 -0.0788 0.038 Uiso 1 1 calc R . .
H43B H -0.1337 0.4854 -0.0995 0.038 Uiso 1 1 calc R . .
H43C H -0.1757 0.4808 0.0067 0.038 Uiso 1 1 calc R . .
N51 N 0.08907(13) -0.41626(12) -0.17867(9) 0.0363(2) Uani 1 1 d . . .
C52 C 0.02352(13) -0.38484(12) -0.23696(9) 0.0283(2) Uani 1 1 d . . .
C53 C -0.05842(14) -0.34294(15) -0.31165(9) 0.0359(3) Uani 1 1 d . . .
H53A H -0.0178 -0.2544 -0.3218 0.054 Uiso 1 1 calc R . .
H53B H -0.1550 -0.3403 -0.2932 0.054 Uiso 1 1 calc R . .
H53C H -0.0575 -0.4059 -0.3700 0.054 Uiso 1 1 calc R . .
N61 N 0.62702(15) 0.48612(15) -0.26050(9) 0.0442(3) Uani 1 1 d . . .
C62 C 0.54513(13) 0.50123(12) -0.20570(9) 0.0287(2) Uani 1 1 d . . .
C63 C 0.44134(13) 0.52059(12) -0.13531(9) 0.0286(2) Uani 1 1 d . . .
H63A H 0.4192 0.4389 -0.1084 0.043 Uiso 1 1 calc R . .
H63B H 0.3562 0.5426 -0.1650 0.043 Uiso 1 1 calc R . .
H63C H 0.4788 0.5933 -0.0851 0.043 Uiso 1 1 calc R . .

loop_
_atom_site_aniso_label
_atom_site_aniso_U_11
_atom_site_aniso_U_22
_atom_site_aniso_U_33
_atom_site_aniso_U_23
_atom_site_aniso_U_13
_atom_site_aniso_U_12
Ru1 0.00719(3) 0.00914(3) 0.00885(3) 0.00079(2) 0.00130(2) 0.00238(2)
O1 0.0152(3) 0.0123(3) 0.0111(3) 0.0023(2) 0.0039(2) 0.0053(2)
C2 0.0093(3) 0.0111(3) 0.0108(3) 0.0016(2) 0.0015(2) 0.0015(2)
C3 0.0120(3) 0.0126(3) 0.0104(3) 0.0021(3) 0.0012(2) 0.0024(3)
C4 0.0154(3) 0.0153(4) 0.0105(3) 0.0019(3) 0.0017(3) 0.0038(3)
C5 0.0143(3) 0.0136(3) 0.0114(3) 0.0009(3) 0.0026(3) 0.0039(3)
C6 0.0145(3) 0.0127(3) 0.0122(3) 0.0016(3) 0.0030(3) 0.0048(3)
C7 0.0112(3) 0.0116(3) 0.0106(3) 0.0020(3) 0.0022(2) 0.0029(2)
C8 0.0112(3) 0.0121(3) 0.0115(3) 0.0026(3) 0.0024(2) 0.0040(3)
N9 0.0090(3) 0.0112(3) 0.0100(3) 0.0023(2) 0.0011(2) 0.0022(2)
C10 0.0086(3) 0.0122(3) 0.0108(3) 0.0026(3) 0.0005(2) 0.0016(2)
C11 0.0099(3) 0.0147(4) 0.0142(3) 0.0036(3) 0.0011(3) 0.0027(3)
C12 0.0113(3) 0.0183(4) 0.0167(4) 0.0061(3) -0.0014(3) 0.0023(3)
C13 0.0139(4) 0.0239(4) 0.0141(4) 0.0055(3) -0.0018(3) 0.0021(3)
C14 0.0124(3) 0.0211(4) 0.0108(3) 0.0022(3) -0.0003(3) 0.0012(3)
C15 0.0088(3) 0.0141(3) 0.0107(3) 0.0018(3) 0.0002(2) 0.0017(3)
S16 0.00913(8) 0.01232(8) 0.00937(8) -0.00032(6) 0.00096(6) 0.00206(6)
C17 0.0168(4) 0.0138(4) 0.0121(3) 0.0039(3) 0.0013(3) 0.0043(3)
C18 0.0168(4) 0.0234(4) 0.0189(4) 0.0048(3) -0.0001(3) 0.0085(3)
C19 0.0244(4) 0.0136(4) 0.0203(4) 0.0040(3) 0.0010(3) 0.0000(3)
C20 0.0313(5) 0.0216(4) 0.0141(4) 0.0070(3) 0.0029(3) 0.0092(4)
C21 0.0202(4) 0.0167(4) 0.0120(3) 0.0001(3) 0.0039(3) 0.0067(3)
C22 0.0291(5) 0.0235(5) 0.0154(4) 0.0028(3) 0.0091(4) 0.0087(4)
C23 0.0395(6) 0.0188(5) 0.0270(5) -0.0052(4) 0.0116(5) -0.0015(4)
C24 0.0356(6) 0.0472(7) 0.0183(5) -0.0002(4) 0.0037(4) 0.0290(6)
Cl31 0.01038(8) 0.01128(8) 0.01955(9) 0.00089(7) 0.00103(6) 0.00059(6)
N41 0.0104(3) 0.0129(3) 0.0132(3) 0.0010(2) 0.0014(2) 0.0016(2)
C42 0.0125(3) 0.0132(4) 0.0191(4) 0.0025(3) 0.0015(3) 0.0016(3)
C43 0.0198(4) 0.0171(4) 0.0428(6) 0.0096(4) 0.0026(4) 0.0091(3)
N51 0.0380(6) 0.0316(6) 0.0411(6) 0.0086(5) 0.0099(5) 0.0057(5)
C52 0.0270(5) 0.0240(5) 0.0312(6) -0.0019(4) 0.0093(4) -0.0016(4)
C53 0.0305(6) 0.0447(7) 0.0278(6) -0.0043(5) -0.0013(5) 0.0001(5)
N61 0.0420(7) 0.0549(8) 0.0335(6) 0.0047(6) 0.0004(5) 0.0012(6)
C62 0.0306(5) 0.0278(5) 0.0266(5) 0.0066(4) -0.0078(4) -0.0009(4)
C63 0.0274(5) 0.0256(5) 0.0298(5) 0.0023(4) -0.0045(4) -0.0038(4)

loop_
_atom_type_symbol
_atom_type_description
_atom_type_scat_dispersion_real
_atom_type_scat_dispersion_imag
_atom_type_scat_source
C C 0.0033 0.0016 'International Tables Vol C Tables 4.2.6.8 and 6.1.1.4'
H H 0.0000 0.0000 'International Tables Vol C Tables 4.2.6.8 and 6.1.1.4'
N N 0.0061 0.0033 'International Tables Vol C Tables 4.2.6.8 and 6.1.1.4'
O O 0.0106 0.0060 'International Tables Vol C Tables 4.2.6.8 and 6.1.1.4'
S S 0.1246 0.1234 'International Tables Vol C Tables 4.2.6.8 and 6.1.1.4'
Cl Cl 0.1484 0.1585 'International Tables Vol C Tables 4.2.6.8 and 6.1.1.4'
Ru Ru -1.2594 0.8363 'International Tables Vol C Tables 4.2.6.8 and 6.1.1.4'

loop_
_geom_angle_atom_site_label_1
_geom_angle_atom_site_label_2
_geom_angle_atom_site_label_3
_geom_angle
_geom_angle_site_symmetry_1
_geom_angle_site_symmetry_3
_geom_angle_publ_flag
N9 Ru1 O1 91.08(3) . . ?
N9 Ru1 N41 172.89(3) . . ?
O1 Ru1 N41 85.95(3) . . ?
N9 Ru1 S16 85.99(2) . . ?
O1 Ru1 S16 169.27(2) . . ?
N41 Ru1 S16 95.75(2) . . ?
N9 Ru1 S16 92.40(2) . 2 ?
O1 Ru1 S16 86.08(2) . 2 ?
N41 Ru1 S16 93.84(2) . 2 ?
S16 Ru1 S16 104.344(7) . 2 ?
N9 Ru1 Cl31 87.06(2) . . ?
O1 Ru1 Cl31 83.99(2) . . ?
N41 Ru1 Cl31 86.21(2) . . ?
S16 Ru1 Cl31 85.546(8) . . ?
S16 Ru1 Cl31 170.041(8) 2 . ?
N9 Ru1 Ru1 88.74(2) . 2 ?
O1 Ru1 Ru1 137.500(19) . 2 ?
N41 Ru1 Ru1 97.81(2) . 2 ?
S16 Ru1 Ru1 52.855(6) . 2 ?
S16 Ru1 Ru1 51.490(6) 2 2 ?
Cl31 Ru1 Ru1 138.386(7) . 2 ?
C2 O1 Ru1 124.73(5) . . ?
O1 C2 C7 123.84(7) . . ?
O1 C2 C3 118.03(7) . . ?
C7 C2 C3 118.10(7) . . ?
C4 C3 C2 118.41(8) . . ?
C4 C3 C17 121.68(7) . . ?
C2 C3 C17 119.84(7) . . ?
C3 C4 C5 124.36(8) . . ?
C6 C5 C4 116.43(8) . . ?
C6 C5 C21 121.27(8) . . ?
C4 C5 C21 122.31(8) . . ?
C5 C6 C7 122.58(8) . . ?
C6 C7 C2 120.04(7) . . ?
C6 C7 C8 115.20(7) . . ?
C2 C7 C8 124.08(7) . . ?
N9 C8 C7 127.37(7) . . ?
C8 N9 C10 120.43(7) . . ?
C8 N9 Ru1 122.30(6) . . ?
C10 N9 Ru1 117.18(5) . . ?
C11 C10 C15 118.71(7) . . ?
C11 C10 N9 124.03(7) . . ?
C15 C10 N9 117.24(7) . . ?
C12 C11 C10 120.02(8) . . ?
C13 C12 C11 120.88(8) . . ?
C12 C13 C14 119.52(8) . . ?
C15 C14 C13 119.86(8) . . ?
C14 C15 C10 120.97(8) . . ?
C14 C15 S16 120.03(6) . . ?
C10 C15 S16 119.00(6) . . ?
C15 S16 Ru1 97.93(3) . . ?
C15 S16 Ru1 105.38(3) . 2 ?
Ru1 S16 Ru1 75.655(7) . 2 ?
C20 C17 C3 112.21(7) . . ?
C20 C17 C18 107.31(8) . . ?
C3 C17 C18 111.19(7) . . ?
C20 C17 C19 107.50(8) . . ?
C3 C17 C19 108.86(7) . . ?
C18 C17 C19 109.68(8) . . ?
C22 C21 C5 112.18(8) . . ?
C22 C21 C24 107.68(9) . . ?
C5 C21 C24 110.53(8) . . ?
C22 C21 C23 108.17(9) . . ?
C5 C21 C23 109.17(8) . . ?
C24 C21 C23 109.03(10) . . ?
C42 N41 Ru1 175.19(7) . . ?
N41 C42 C43 178.05(10) . . ?
N51 C52 C53 179.06(14) . . ?
N61 C62 C63 179.64(14) . . ?

loop_
_geom_bond_atom_site_label_1
_geom_bond_atom_site_label_2
_geom_bond_distance
_geom_bond_site_symmetry_2
_geom_bond_publ_flag
Ru1 N9 2.0284(7) . ?
Ru1 O1 2.0358(6) . ?
Ru1 N41 2.0503(7) . ?
Ru1 S16 2.2688(2) . ?
Ru1 S16 2.3112(2) 2 ?
Ru1 Cl31 2.4204(2) . ?
Ru1 Ru1 2.80909(16) 2 ?
O1 C2 1.3102(10) . ?
C2 C7 1.4287(11) . ?
C2 C3 1.4363(12) . ?
C3 C4 1.3898(12) . ?
C3 C17 1.5398(12) . ?
C4 C5 1.4158(12) . ?
C5 C6 1.3779(12) . ?
C5 C21 1.5359(12) . ?
C6 C7 1.4160(11) . ?
C7 C8 1.4392(12) . ?
C8 N9 1.3036(10) . ?
N9 C10 1.4320(11) . ?
C10 C11 1.3986(11) . ?
C10 C15 1.4046(11) . ?
C11 C12 1.3963(12) . ?
C12 C13 1.3901(13) . ?
C13 C14 1.3937(13) . ?
C14 C15 1.3932(12) . ?
C15 S16 1.7784(8) . ?
S16 Ru1 2.3112(2) 2 ?
C17 C20 1.5374(13) . ?
C17 C18 1.5413(13) . ?
C17 C19 1.5416(14) . ?
C21 C22 1.5338(14) . ?
C21 C24 1.5372(15) . ?
C21 C23 1.5389(16) . ?
N41 C42 1.1437(11) . ?
C42 C43 1.4543(13) . ?
N51 C52 1.1423(18) . ?
C52 C53 1.461(2) . ?
N61 C62 1.1424(19) . ?
C62 C63 1.4574(18) . ?
